data_4345649
loop_
_publ_author_name
'Wong, Ho-Yin'
'Lo, Wai-Sum'
'Chan, Wesley Ting Kwok'
'Law, Ga-Lai'

_publ_section_title
;
 Mechanistic Investigation of Inducing Triboluminescence in
 Lanthanide(III) \b-Diketonate Complexes.
;
_journal_issue 9
_journal_name_full 'Inorganic chemistry'
_journal_page_first 5135
_journal_page_last 5140
_journal_paper_doi 10.1021/acs.inorgchem.7b00273
_journal_volume 56
_journal_year 2017
_chemical_formula_moiety 'C36 H38 F9 N2 O6 Tb'
_chemical_formula_sum 'C36 H38 F9 N2 O6 Tb'
_chemical_formula_weight 924.60
_chemical_name_systematic
; 
 ? 
;
_space_group_IT_number 92
_symmetry_cell_setting tetragonal
_symmetry_space_group_name_Hall 'P 4abw 2nw'
_symmetry_space_group_name_H-M 'P 41 21 2'
_atom_sites_solution_hydrogens geom
_atom_sites_solution_primary direct
_atom_sites_solution_secondary difmap
_audit_creation_method SHELXL-97
_cell_angle_alpha 90.00
_cell_angle_beta 90.00
_cell_angle_gamma 90.00
_cell_formula_units_Z 16
_cell_length_a 19.3748(5)
_cell_length_b 19.3748(5)
_cell_length_c 43.244(2)
_cell_measurement_reflns_used 9926
_cell_measurement_temperature 293(2)
_cell_measurement_theta_max 27.21
_cell_measurement_theta_min 2.30
_cell_volume 16233.1(10)
_computing_cell_refinement 'Bruker APEX3'
_computing_data_collection 'Bruker APEX3'
_computing_data_reduction 'Bruker SAINT'
_computing_molecular_graphics 'Bruker SHELXTL'
_computing_publication_material 'Bruker SHELXTL'
_computing_structure_refinement 'SHELXL-97 (Sheldrick, 1997)'
_computing_structure_solution 'SHELXS-97 (Sheldrick, 1990)'
_diffrn_ambient_temperature 293(2)
_diffrn_measured_fraction_theta_full 0.996
_diffrn_measured_fraction_theta_max 0.996
_diffrn_measurement_device_type 'Photon-100 CMOS area detector'
_diffrn_measurement_method 'phi and omega scans'
_diffrn_radiation_monochromator graphite
_diffrn_radiation_source 'micro-focus sealed tube'
_diffrn_radiation_type MoK\a
_diffrn_radiation_wavelength 0.71073
_diffrn_reflns_av_R_equivalents 0.0770
_diffrn_reflns_av_sigmaI/netI 0.0434
_diffrn_reflns_limit_h_max 23
_diffrn_reflns_limit_h_min -23
_diffrn_reflns_limit_k_max 19
_diffrn_reflns_limit_k_min -23
_diffrn_reflns_limit_l_max 52
_diffrn_reflns_limit_l_min -52
_diffrn_reflns_number 142938
_diffrn_reflns_theta_full 25.35
_diffrn_reflns_theta_max 25.35
_diffrn_reflns_theta_min 2.58
_exptl_absorpt_coefficient_mu 1.827
_exptl_absorpt_correction_T_max 0.6287
_exptl_absorpt_correction_T_min 0.5286
_exptl_absorpt_correction_type multi-scan
_exptl_absorpt_process_details 'SAINT ver 8.34A; BRUKER SADABS'
_exptl_crystal_colour colourless
_exptl_crystal_density_diffrn 1.513
_exptl_crystal_density_method 'not measured'
_exptl_crystal_description Block
_exptl_crystal_F_000 7392
_exptl_crystal_size_max 0.40
_exptl_crystal_size_mid 0.32
_exptl_crystal_size_min 0.28
_refine_diff_density_max 2.269
_refine_diff_density_min -2.288
_refine_diff_density_rms 0.131
_refine_ls_extinction_method none
_refine_ls_goodness_of_fit_ref 1.058
_refine_ls_hydrogen_treatment constr
_refine_ls_matrix_type full
_refine_ls_number_parameters 1069
_refine_ls_number_reflns 14819
_refine_ls_number_restraints 315
_refine_ls_restrained_S_all 1.080
_refine_ls_R_factor_all 0.1178
_refine_ls_R_factor_gt 0.0741
_refine_ls_shift/su_max 0.015
_refine_ls_shift/su_mean 0.001
_refine_ls_structure_factor_coef Fsqd
_refine_ls_weighting_details 'calc w=1/[\s^2^(Fo^2^)+(0.0605P)^2^+141.7149P] where P=(Fo^2^+2Fc^2^)/3'
_refine_ls_weighting_scheme calc
_refine_ls_wR_factor_gt 0.1762
_refine_ls_wR_factor_ref 0.1995
_reflns_number_gt 9555
_reflns_number_total 14819
_reflns_threshold_expression >2sigma(I)
_cod_data_source_file ic7b00273_si_014.cif
_cod_data_source_block bcwhy41
_cod_depositor_comments
;
The following automatic conversions were performed:

'_symmetry_cell_setting' value 'Tetragonal' changed to 'tetragonal'
according to
/home/data/users/saulius/crontab/automatic-downloads/rss-feeds/ACS/lib/dictionaries/cif_core.dic
dictionary named 'cif_core.dic' version 2.4.2 from 2011-04-26.

Automatic conversion script
Id: cif_fix_values 4973 2017-02-22 13:04:09Z antanas 

 Adding full bibliography for 4345646--4345650.cif.
;
_cod_database_code 4345649

loop_
_symmetry_equiv_pos_as_xyz
'x, y, z'
'-x, -y, z+1/2'
'-y+1/2, x+1/2, z+1/4'
'y+1/2, -x+1/2, z+3/4'
'-x+1/2, y+1/2, -z+1/4'
'x+1/2, -y+1/2, -z+3/4'
'y, x, -z'
'-y, -x, -z+1/2'

loop_
_atom_site_label
_atom_site_type_symbol
_atom_site_fract_x
_atom_site_fract_y
_atom_site_fract_z
_atom_site_U_iso_or_equiv
_atom_site_adp_type
_atom_site_occupancy
_atom_site_symmetry_multiplicity
_atom_site_calc_flag
_atom_site_refinement_flags
_atom_site_disorder_assembly
_atom_site_disorder_group
Tb1 Tb 0.47677(2) 0.25130(4) 0.374083(13) 0.04634(18) Uani 1 1 d . . .
N1 N 0.4386(6) 0.1352(6) 0.3531(2) 0.052(3) Uani 1 1 d . . .
N2 N 0.5723(5) 0.1555(7) 0.3671(2) 0.064(3) Uani 1 1 d . . .
C1 C 0.3717(7) 0.1225(9) 0.3448(3) 0.066(4) Uani 1 1 d . . .
H1 H 0.3391 0.1574 0.3471 0.080 Uiso 1 1 calc R . .
C2 C 0.3511(9) 0.0593(10) 0.3330(4) 0.082(5) Uani 1 1 d . . .
H2 H 0.3045 0.0514 0.3293 0.099 Uiso 1 1 calc R . .
C3 C 0.3964(9) 0.0102(10) 0.3270(4) 0.080(5) Uani 1 1 d . . .
H3 H 0.3822 -0.0310 0.3179 0.096 Uiso 1 1 calc R . .
C4 C 0.4672(8) 0.0211(8) 0.3344(3) 0.062(4) Uani 1 1 d . . .
C5 C 0.5180(10) -0.0302(9) 0.3292(4) 0.084(5) Uani 1 1 d . . .
H5 H 0.5057 -0.0731 0.3213 0.101 Uiso 1 1 calc R . .
C6 C 0.5844(10) -0.0158(11) 0.3358(4) 0.091(6) Uani 1 1 d . . .
H6 H 0.6177 -0.0491 0.3316 0.110 Uiso 1 1 calc R . .
C7 C 0.6063(8) 0.0489(8) 0.3491(3) 0.061(4) Uani 1 1 d . . .
C8 C 0.6748(8) 0.0616(10) 0.3568(4) 0.084(6) Uani 1 1 d . . .
H8 H 0.7091 0.0290 0.3531 0.101 Uiso 1 1 calc R . .
C9 C 0.6899(9) 0.1250(10) 0.3701(4) 0.081(5) Uani 1 1 d . . .
H9 H 0.7348 0.1376 0.3752 0.097 Uiso 1 1 calc R . .
C10 C 0.6337(7) 0.1691(9) 0.3755(3) 0.072(4) Uani 1 1 d . . .
H10 H 0.6417 0.2105 0.3858 0.087 Uiso 1 1 calc R . .
C11 C 0.5553(6) 0.0959(7) 0.3544(3) 0.047(3) Uani 1 1 d . . .
C12 C 0.4828(6) 0.0854(7) 0.3473(3) 0.045(3) Uani 1 1 d . . .
O1 O 0.3898(5) 0.2936(5) 0.34275(18) 0.059(3) Uani 1 1 d . . .
O2 O 0.5151(4) 0.2509(6) 0.32271(19) 0.066(2) Uani 1 1 d . . .
C13 C 0.3812(7) 0.3001(10) 0.3139(3) 0.074(5) Uani 1 1 d . A .
C14 C 0.4249(8) 0.2832(10) 0.2909(3) 0.079(5) Uani 1 1 d . . .
H14 H 0.4096 0.2894 0.2707 0.095 Uiso 1 1 calc R . .
C15 C 0.4939(6) 0.2562(7) 0.2952(2) 0.058(3) Uani 1 1 d D B .
C16 C 0.3086(13) 0.3235(16) 0.3048(4) 0.139(11) Uani 1 1 d D . .
F1 F 0.2617(10) 0.2964(18) 0.3160(5) 0.153(10) Uani 0.70 1 d P A 1
F2 F 0.3032(11) 0.3941(12) 0.3201(4) 0.147(9) Uani 0.70 1 d P A 1
F3 F 0.3049(11) 0.3511(12) 0.2771(5) 0.139(6) Uani 0.70 1 d PU A 1
F1' F 0.290(2) 0.296(3) 0.2777(7) 0.153(10) Uani 0.30 1 d PD A 2
F2' F 0.261(2) 0.313(3) 0.3260(8) 0.147(9) Uani 0.30 1 d PD A 2
F3' F 0.319(3) 0.3903(18) 0.3025(11) 0.139(6) Uani 0.30 1 d PDU A 2
C17 C 0.5382(6) 0.2379(7) 0.2703(2) 0.076(4) Uani 1 1 d DU . .
C18 C 0.5877(13) 0.1852(14) 0.2793(5) 0.098(8) Uani 0.60 1 d PDU B 1
H18A H 0.6166 0.1741 0.2620 0.148 Uiso 0.60 1 calc PR B 1
H18B H 0.5634 0.1446 0.2859 0.148 Uiso 0.60 1 calc PR B 1
H18C H 0.6156 0.2021 0.2960 0.148 Uiso 0.60 1 calc PR B 1
C19 C 0.5000(13) 0.2159(19) 0.2434(5) 0.161(15) Uani 0.60 1 d PDU B 1
H19A H 0.5316 0.2039 0.2272 0.242 Uiso 0.60 1 calc PR B 1
H19B H 0.4706 0.2527 0.2366 0.242 Uiso 0.60 1 calc PR B 1
H19C H 0.4724 0.1764 0.2486 0.242 Uiso 0.60 1 calc PR B 1
C20 C 0.5768(16) 0.3009(11) 0.2626(7) 0.152(14) Uani 0.60 1 d PDU B 1
H20A H 0.6079 0.2916 0.2458 0.228 Uiso 0.60 1 calc PR B 1
H20B H 0.6027 0.3157 0.2804 0.228 Uiso 0.60 1 calc PR B 1
H20C H 0.5451 0.3366 0.2567 0.228 Uiso 0.60 1 calc PR B 1
C18' C 0.524(2) 0.1654(10) 0.2634(8) 0.098(8) Uani 0.40 1 d PDU B 2
H18D H 0.5526 0.1505 0.2466 0.148 Uiso 0.40 1 calc PR B 2
H18E H 0.4763 0.1604 0.2577 0.148 Uiso 0.40 1 calc PR B 2
H18F H 0.5334 0.1378 0.2813 0.148 Uiso 0.40 1 calc PR B 2
C19' C 0.524(2) 0.279(2) 0.2432(5) 0.161(15) Uani 0.40 1 d PDU B 2
H19D H 0.5548 0.2656 0.2268 0.242 Uiso 0.40 1 calc PR B 2
H19E H 0.5315 0.3270 0.2480 0.242 Uiso 0.40 1 calc PR B 2
H19F H 0.4773 0.2723 0.2368 0.242 Uiso 0.40 1 calc PR B 2
C20' C 0.6095(8) 0.245(3) 0.2796(8) 0.152(14) Uani 0.40 1 d PDU B 2
H20D H 0.6390 0.2324 0.2626 0.228 Uiso 0.40 1 calc PR B 2
H20E H 0.6185 0.2150 0.2968 0.228 Uiso 0.40 1 calc PR B 2
H20F H 0.6184 0.2918 0.2854 0.228 Uiso 0.40 1 calc PR B 2
O3 O 0.3798(4) 0.2215(5) 0.40269(19) 0.060(3) Uani 1 1 d . . .
O4 O 0.5130(4) 0.2194(5) 0.4239(2) 0.058(2) Uani 1 1 d . . .
C21 C 0.3689(7) 0.2224(7) 0.4322(3) 0.058(4) Uani 1 1 d . C .
C22 C 0.4156(7) 0.2205(8) 0.4550(3) 0.061(4) Uani 1 1 d . . .
H22 H 0.3996 0.2203 0.4752 0.073 Uiso 1 1 calc R . .
C23 C 0.4857(6) 0.2187(7) 0.4502(3) 0.048(3) Uani 1 1 d . D .
C24 C 0.2889(7) 0.2212(7) 0.4396(3) 0.072(4) Uani 1 1 d D . .
F4 F 0.261(2) 0.1603(11) 0.4296(6) 0.115(8) Uani 0.55 1 d PD C 1
F5 F 0.281(2) 0.2229(14) 0.4706(3) 0.124(11) Uani 0.55 1 d PD C 1
F6 F 0.259(3) 0.2738(13) 0.4259(6) 0.137(12) Uani 0.55 1 d PD C 1
F4' F 0.272(3) 0.1549(12) 0.4449(7) 0.115(8) Uani 0.45 1 d PD C 2
F5' F 0.278(3) 0.2599(15) 0.4648(5) 0.124(11) Uani 0.45 1 d PD C 2
F6' F 0.254(3) 0.2448(19) 0.4152(7) 0.137(12) Uani 0.45 1 d PD C 2
C25 C 0.5367(7) 0.2088(8) 0.4777(3) 0.072(4) Uani 1 1 d D . .
C26 C 0.5325(19) 0.2699(14) 0.4988(8) 0.112(10) Uani 0.60 1 d PDU D 1
H26A H 0.4862 0.2746 0.5064 0.168 Uiso 0.60 1 calc PR D 1
H26B H 0.5453 0.3108 0.4877 0.168 Uiso 0.60 1 calc PR D 1
H26C H 0.5634 0.2635 0.5160 0.168 Uiso 0.60 1 calc PR D 1
C27 C 0.5196(16) 0.1426(14) 0.4944(7) 0.112(11) Uani 0.60 1 d PD D 1
H27A H 0.5232 0.1046 0.4802 0.168 Uiso 0.60 1 calc PR D 1
H27B H 0.4734 0.1451 0.5023 0.168 Uiso 0.60 1 calc PR D 1
H27C H 0.5514 0.1360 0.5112 0.168 Uiso 0.60 1 calc PR D 1
C28 C 0.6084(13) 0.200(3) 0.4651(8) 0.14(3) Uani 0.60 1 d PD D 1
H28A H 0.6096 0.1600 0.4518 0.217 Uiso 0.60 1 calc PR D 1
H28B H 0.6402 0.1932 0.4819 0.217 Uiso 0.60 1 calc PR D 1
H28C H 0.6213 0.2400 0.4535 0.217 Uiso 0.60 1 calc PR D 1
C26' C 0.584(2) 0.270(2) 0.4764(12) 0.112(10) Uani 0.40 1 d PDU D 2
H26D H 0.5579 0.3117 0.4792 0.168 Uiso 0.40 1 calc PR D 2
H26E H 0.6067 0.2715 0.4566 0.168 Uiso 0.40 1 calc PR D 2
H26F H 0.6182 0.2666 0.4924 0.168 Uiso 0.40 1 calc PR D 2
C27' C 0.500(2) 0.209(3) 0.5083(6) 0.112(11) Uani 0.40 1 d PD D 2
H27D H 0.4689 0.2475 0.5092 0.168 Uiso 0.40 1 calc PR D 2
H27E H 0.5332 0.2128 0.5247 0.168 Uiso 0.40 1 calc PR D 2
H27F H 0.4744 0.1669 0.5106 0.168 Uiso 0.40 1 calc PR D 2
C28' C 0.588(4) 0.152(3) 0.4726(13) 0.14(3) Uani 0.40 1 d PD D 2
H28D H 0.6085 0.1568 0.4526 0.217 Uiso 0.40 1 calc PR D 2
H28E H 0.5643 0.1080 0.4737 0.217 Uiso 0.40 1 calc PR D 2
H28F H 0.6227 0.1535 0.4883 0.217 Uiso 0.40 1 calc PR D 2
O5 O 0.5735(4) 0.3113(5) 0.3781(2) 0.060(2) Uani 1 1 d U . .
O6 O 0.4460(4) 0.3544(5) 0.3987(2) 0.060(3) Uani 1 1 d . . .
C29 C 0.5902(6) 0.3694(8) 0.3924(4) 0.073(5) Uani 1 1 d D E .
C30 C 0.5493(8) 0.4115(9) 0.4091(4) 0.080(5) Uani 1 1 d . . .
H30 H 0.5699 0.4470 0.4203 0.096 Uiso 1 1 calc R . .
C31 C 0.4779(7) 0.4046(7) 0.4105(3) 0.057(4) Uani 1 1 d . . .
C32 C 0.6663(7) 0.3883(7) 0.3927(4) 0.109(8) Uani 1 1 d D . .
F7 F 0.7010(11) 0.3444(10) 0.4102(4) 0.102(5) Uani 0.60 1 d PDU E 1
F8 F 0.6838(11) 0.4526(9) 0.4007(5) 0.110(5) Uani 0.60 1 d PDU E 1
F9 F 0.6953(14) 0.3907(16) 0.3651(6) 0.150(9) Uani 0.60 1 d PD E 1
F7' F 0.7051(16) 0.3301(11) 0.3928(7) 0.102(5) Uani 0.40 1 d PDU E 2
F8' F 0.6833(16) 0.4289(13) 0.4176(6) 0.110(5) Uani 0.40 1 d PDU E 2
F9' F 0.677(2) 0.4206(19) 0.3657(6) 0.150(9) Uani 0.40 1 d PD E 2
C33 C 0.4307(8) 0.4567(8) 0.4269(4) 0.076(5) Uani 1 1 d D . .
C34 C 0.4506(14) 0.5300(8) 0.4199(7) 0.183(14) Uani 1 1 d D . .
H34A H 0.4479 0.5377 0.3980 0.274 Uiso 1 1 calc R . .
H34B H 0.4970 0.5382 0.4268 0.274 Uiso 1 1 calc R . .
H34C H 0.4197 0.5609 0.4304 0.274 Uiso 1 1 calc R . .
C35 C 0.4354(16) 0.4484(15) 0.4611(4) 0.181(11) Uani 1 1 d DU . .
H35A H 0.4828 0.4514 0.4674 0.272 Uiso 1 1 calc R . .
H35B H 0.4170 0.4043 0.4669 0.272 Uiso 1 1 calc R . .
H35C H 0.4093 0.4843 0.4710 0.272 Uiso 1 1 calc R . .
C36 C 0.3564(9) 0.4525(13) 0.4178(6) 0.143(9) Uani 1 1 d DU . .
H36A H 0.3524 0.4582 0.3958 0.214 Uiso 1 1 calc R . .
H36B H 0.3309 0.4883 0.4280 0.214 Uiso 1 1 calc R . .
H36C H 0.3381 0.4083 0.4236 0.214 Uiso 1 1 calc R . .
Tb2 Tb 0.48345(2) 0.74619(4) 0.374683(12) 0.04429(17) Uani 1 1 d . . .
N3 N 0.3886(4) 0.8362(5) 0.3814(2) 0.039(2) Uani 1 1 d . . .
N4 N 0.5219(5) 0.8619(6) 0.3977(2) 0.048(3) Uani 1 1 d . . .
C37 C 0.5878(7) 0.8733(8) 0.4041(3) 0.061(4) Uani 1 1 d . . .
H37 H 0.6206 0.8393 0.4003 0.074 Uiso 1 1 calc R . .
C38 C 0.6079(8) 0.9369(8) 0.4166(3) 0.064(4) Uani 1 1 d . . .
H38 H 0.6541 0.9447 0.4213 0.077 Uiso 1 1 calc R . .
C39 C 0.5627(9) 0.9849(9) 0.4216(3) 0.073(4) Uani 1 1 d . . .
H39 H 0.5781 1.0266 0.4297 0.088 Uiso 1 1 calc R . .
C40 C 0.4901(8) 0.9775(7) 0.4156(3) 0.056(4) Uani 1 1 d . . .
C41 C 0.4396(9) 1.0261(7) 0.4202(3) 0.065(4) Uani 1 1 d . . .
H41 H 0.4522 1.0687 0.4284 0.078 Uiso 1 1 calc R . .
C42 C 0.3753(10) 1.0154(9) 0.4138(4) 0.077(5) Uani 1 1 d . . .
H42 H 0.3429 1.0501 0.4171 0.093 Uiso 1 1 calc R . .
C43 C 0.3538(8) 0.9495(9) 0.4015(3) 0.067(4) Uani 1 1 d . . .
C44 C 0.2867(8) 0.9326(9) 0.3948(4) 0.074(5) Uani 1 1 d . . .
H44 H 0.2516 0.9639 0.3990 0.089 Uiso 1 1 calc R . .
C45 C 0.2711(8) 0.8708(11) 0.3820(4) 0.082(5) Uani 1 1 d . . .
H45 H 0.2256 0.8603 0.3770 0.098 Uiso 1 1 calc R . .
C46 C 0.3218(6) 0.8239(8) 0.3765(4) 0.068(4) Uani 1 1 d . . .
H46 H 0.3092 0.7808 0.3689 0.081 Uiso 1 1 calc R . .
C47 C 0.4036(7) 0.8993(7) 0.3947(3) 0.049(3) Uani 1 1 d . . .
C48 C 0.4766(6) 0.9125(6) 0.4026(3) 0.044(3) Uani 1 1 d . . .
O7 O 0.3869(4) 0.6768(5) 0.3696(2) 0.056(2) Uani 1 1 d . . .
O8 O 0.5162(4) 0.6447(5) 0.3477(2) 0.055(2) Uani 1 1 d . . .
C49 C 0.3715(6) 0.6285(8) 0.3523(4) 0.071(4) Uani 1 1 d D F .
C50 C 0.4160(7) 0.5870(8) 0.3346(3) 0.063(4) Uani 1 1 d . . .
H50 H 0.3967 0.5520 0.3227 0.075 Uiso 1 1 calc R . .
C51 C 0.4870(7) 0.5955(7) 0.3340(3) 0.058(4) Uani 1 1 d . . .
C52 C 0.2958(7) 0.6099(9) 0.3507(5) 0.090(6) Uani 1 1 d D . .
F10 F 0.2570(11) 0.6658(9) 0.3451(4) 0.105(5) Uani 0.60 1 d PDU F 1
F11 F 0.2751(13) 0.5566(11) 0.3324(6) 0.127(9) Uani 0.60 1 d PD F 1
F12 F 0.2755(14) 0.5889(9) 0.3814(5) 0.120(7) Uani 0.60 1 d PD F 1
F10' F 0.2664(16) 0.6480(14) 0.3279(6) 0.105(5) Uani 0.40 1 d PDU F 2
F11' F 0.291(2) 0.5426(12) 0.3444(9) 0.127(9) Uani 0.40 1 d PD F 2
F12' F 0.268(2) 0.6245(14) 0.3782(6) 0.120(7) Uani 0.40 1 d PD F 2
C53 C 0.5351(9) 0.5428(9) 0.3168(3) 0.075(5) Uani 1 1 d . . .
C54 C 0.6071(11) 0.5521(16) 0.3286(7) 0.201(17) Uani 1 1 d . . .
H54A H 0.6207 0.5994 0.3261 0.302 Uiso 1 1 calc R . .
H54B H 0.6379 0.5229 0.3171 0.302 Uiso 1 1 calc R . .
H54C H 0.6089 0.5398 0.3501 0.302 Uiso 1 1 calc R . .
C55 C 0.5075(14) 0.4721(10) 0.3191(8) 0.202(17) Uani 1 1 d . . .
H55A H 0.5084 0.4574 0.3403 0.303 Uiso 1 1 calc R . .
H55B H 0.5354 0.4415 0.3068 0.303 Uiso 1 1 calc R . .
H55C H 0.4609 0.4713 0.3116 0.303 Uiso 1 1 calc R . .
C56 C 0.5324(15) 0.5634(16) 0.2837(5) 0.189(15) Uani 1 1 d . . .
H56A H 0.5499 0.6095 0.2815 0.284 Uiso 1 1 calc R . .
H56B H 0.4855 0.5618 0.2766 0.284 Uiso 1 1 calc R . .
H56C H 0.5600 0.5323 0.2717 0.284 Uiso 1 1 calc R . .
O9 O 0.5803(4) 0.7793(5) 0.34683(18) 0.059(3) Uani 1 1 d . . .
O10 O 0.4459(5) 0.7799(5) 0.32479(19) 0.062(3) Uani 1 1 d . . .
C57 C 0.5917(6) 0.7807(7) 0.3179(3) 0.053(3) Uani 1 1 d D G .
C58 C 0.5450(7) 0.7816(8) 0.2938(3) 0.066(4) Uani 1 1 d . . .
H58 H 0.5617 0.7813 0.2737 0.079 Uiso 1 1 calc R . .
C59 C 0.4720(7) 0.7828(8) 0.2986(3) 0.059(4) Uani 1 1 d . H .
C60 C 0.6682(6) 0.7803(9) 0.3110(3) 0.073(5) Uani 1 1 d D . .
F13 F 0.6822(8) 0.7744(10) 0.2803(3) 0.097(5) Uani 0.65 1 d P G 1
F14 F 0.6952(9) 0.8449(10) 0.3165(5) 0.113(6) Uani 0.65 1 d P G 1
F15 F 0.7048(8) 0.7381(9) 0.3248(4) 0.095(5) Uani 0.65 1 d PU G 1
F13' F 0.6849(14) 0.7189(11) 0.2965(6) 0.097(5) Uani 0.35 1 d PD G 2
F14' F 0.6801(16) 0.8324(13) 0.2913(7) 0.113(6) Uani 0.35 1 d PD G 2
F15' F 0.7114(14) 0.7852(16) 0.3357(5) 0.095(5) Uani 0.35 1 d PDU G 2
C61 C 0.4249(8) 0.7869(8) 0.2715(3) 0.072(4) Uani 1 1 d D . .
C62 C 0.3510(10) 0.7999(17) 0.2819(6) 0.094(7) Uani 0.70 1 d PDU H 1
H62A H 0.3215 0.8025 0.2641 0.140 Uiso 0.70 1 calc PR H 1
H62B H 0.3488 0.8426 0.2931 0.140 Uiso 0.70 1 calc PR H 1
H62C H 0.3361 0.7628 0.2950 0.140 Uiso 0.70 1 calc PR H 1
C63 C 0.4444(16) 0.8497(14) 0.2521(6) 0.115(9) Uani 0.70 1 d PDU H 1
H63A H 0.4141 0.8528 0.2346 0.172 Uiso 0.70 1 calc PR H 1
H63B H 0.4912 0.8450 0.2451 0.172 Uiso 0.70 1 calc PR H 1
H63C H 0.4402 0.8906 0.2645 0.172 Uiso 0.70 1 calc PR H 1
C64 C 0.426(2) 0.7187(14) 0.2542(8) 0.153(15) Uani 0.70 1 d PD H 1
H64A H 0.3960 0.7211 0.2367 0.230 Uiso 0.70 1 calc PR H 1
H64B H 0.4118 0.6823 0.2677 0.230 Uiso 0.70 1 calc PR H 1
H64C H 0.4726 0.7096 0.2472 0.230 Uiso 0.70 1 calc PR H 1
C62' C 0.362(2) 0.744(3) 0.2774(12) 0.094(7) Uani 0.30 1 d PDU H 2
H62D H 0.3415 0.7577 0.2968 0.140 Uiso 0.30 1 calc PR H 2
H62E H 0.3739 0.6964 0.2781 0.140 Uiso 0.30 1 calc PR H 2
H62F H 0.3288 0.7519 0.2611 0.140 Uiso 0.30 1 calc PR H 2
C63' C 0.450(3) 0.763(3) 0.2409(9) 0.115(9) Uani 0.30 1 d PDU H 2
H63D H 0.4686 0.7176 0.2428 0.172 Uiso 0.30 1 calc PR H 2
H63E H 0.4855 0.7941 0.2338 0.172 Uiso 0.30 1 calc PR H 2
H63F H 0.4126 0.7632 0.2264 0.172 Uiso 0.30 1 calc PR H 2
C64' C 0.398(3) 0.8580(15) 0.2659(14) 0.153(15) Uani 0.30 1 d PD H 2
H64D H 0.3803 0.8766 0.2848 0.230 Uiso 0.30 1 calc PR H 2
H64E H 0.3620 0.8563 0.2507 0.230 Uiso 0.30 1 calc PR H 2
H64F H 0.4349 0.8868 0.2585 0.230 Uiso 0.30 1 calc PR H 2
O11 O 0.5713(4) 0.7013(5) 0.40504(18) 0.060(3) Uani 1 1 d . . .
O12 O 0.4454(4) 0.7408(5) 0.42601(18) 0.058(2) Uani 1 1 d . . .
C65 C 0.5801(7) 0.6937(9) 0.4339(3) 0.071(4) Uani 1 1 d . I .
C66 C 0.5366(8) 0.7092(10) 0.4577(3) 0.088(6) Uani 1 1 d . . .
H66 H 0.5515 0.7039 0.4780 0.105 Uiso 1 1 calc R . .
C67 C 0.4710(7) 0.7325(7) 0.4518(3) 0.056(4) Uani 1 1 d . J .
C68 C 0.6559(10) 0.6591(9) 0.4414(3) 0.120(7) Uani 1 1 d DU . .
F16 F 0.7003(7) 0.7021(9) 0.4282(4) 0.136(7) Uani 0.75 1 d PD I 1
F17 F 0.6539(8) 0.5984(7) 0.4276(4) 0.131(6) Uani 0.75 1 d PD I 1
F18 F 0.6640(12) 0.6591(13) 0.4713(3) 0.178(8) Uani 0.75 1 d PDU I 1
F16' F 0.690(2) 0.637(3) 0.4172(7) 0.136(7) Uani 0.25 1 d PD I 2
F17' F 0.641(2) 0.611(2) 0.4619(10) 0.131(6) Uani 0.25 1 d PD I 2
F18' F 0.675(3) 0.7183(17) 0.4535(12) 0.178(8) Uani 0.25 1 d PDU I 2
C69 C 0.4239(8) 0.7527(9) 0.4789(3) 0.090(6) Uani 1 1 d D . .
C70 C 0.4434(15) 0.8224(11) 0.4905(7) 0.120(10) Uani 0.70 1 d PDU J 1
H70A H 0.4916 0.8229 0.4956 0.180 Uiso 0.70 1 calc PR J 1
H70B H 0.4168 0.8331 0.5086 0.180 Uiso 0.70 1 calc PR J 1
H70C H 0.4345 0.8562 0.4748 0.180 Uiso 0.70 1 calc PR J 1
C71 C 0.3491(10) 0.755(2) 0.4714(7) 0.158(14) Uani 0.70 1 d PDU J 1
H71A H 0.3345 0.7111 0.4637 0.236 Uiso 0.70 1 calc PR J 1
H71B H 0.3410 0.7899 0.4560 0.236 Uiso 0.70 1 calc PR J 1
H71C H 0.3234 0.7661 0.4898 0.236 Uiso 0.70 1 calc PR J 1
C72 C 0.4315(16) 0.7054(15) 0.5060(6) 0.135(14) Uani 0.70 1 d PD J 1
H72A H 0.4793 0.7023 0.5116 0.203 Uiso 0.70 1 calc PR J 1
H72B H 0.4146 0.6604 0.5006 0.203 Uiso 0.70 1 calc PR J 1
H72C H 0.4054 0.7231 0.5231 0.203 Uiso 0.70 1 calc PR J 1
C70' C 0.377(3) 0.812(3) 0.4712(13) 0.120(10) Uani 0.30 1 d PDU J 2
H70D H 0.3580 0.8056 0.4510 0.180 Uiso 0.30 1 calc PR J 2
H70E H 0.4034 0.8543 0.4715 0.180 Uiso 0.30 1 calc PR J 2
H70F H 0.3408 0.8148 0.4862 0.180 Uiso 0.30 1 calc PR J 2
C71' C 0.373(3) 0.695(3) 0.4838(17) 0.158(14) Uani 0.30 1 d PDU J 2
H71D H 0.3538 0.6816 0.4643 0.236 Uiso 0.30 1 calc PR J 2
H71E H 0.3375 0.7099 0.4975 0.236 Uiso 0.30 1 calc PR J 2
H71F H 0.3969 0.6560 0.4927 0.236 Uiso 0.30 1 calc PR J 2
C72' C 0.451(3) 0.768(4) 0.5104(8) 0.135(14) Uani 0.30 1 d PD J 2
H72D H 0.4808 0.7319 0.5170 0.203 Uiso 0.30 1 calc PR J 2
H72E H 0.4130 0.7726 0.5246 0.203 Uiso 0.30 1 calc PR J 2
H72F H 0.4761 0.8111 0.5099 0.203 Uiso 0.30 1 calc PR J 2

loop_
_atom_site_aniso_label
_atom_site_aniso_U_11
_atom_site_aniso_U_22
_atom_site_aniso_U_33
_atom_site_aniso_U_23
_atom_site_aniso_U_13
_atom_site_aniso_U_12
Tb1 0.0334(3) 0.0700(4) 0.0356(3) -0.0025(3) 0.0011(3) 0.0047(3)
N1 0.048(7) 0.061(8) 0.047(6) -0.009(5) 0.015(5) 0.018(6)
N2 0.034(6) 0.114(11) 0.042(6) -0.010(6) 0.008(5) 0.008(6)
C1 0.044(9) 0.092(12) 0.064(9) 0.003(8) -0.002(7) -0.015(8)
C2 0.051(10) 0.102(14) 0.094(12) -0.014(11) -0.016(9) -0.021(10)
C3 0.075(12) 0.081(13) 0.083(11) -0.023(10) 0.001(9) -0.019(10)
C4 0.067(10) 0.064(11) 0.054(8) 0.002(7) 0.004(7) -0.002(8)
C5 0.081(14) 0.069(11) 0.101(13) -0.015(9) 0.039(11) -0.003(9)
C6 0.074(13) 0.115(18) 0.085(12) 0.000(11) 0.021(10) 0.036(12)
C7 0.077(11) 0.049(9) 0.056(8) 0.006(7) 0.007(7) 0.022(8)
C8 0.043(9) 0.117(16) 0.092(12) 0.028(11) 0.012(8) 0.033(10)
C9 0.076(11) 0.102(14) 0.064(10) 0.002(10) -0.013(9) 0.017(10)
C10 0.061(9) 0.100(13) 0.056(8) -0.017(9) 0.002(9) 0.000(9)
C11 0.042(7) 0.046(8) 0.052(7) -0.002(6) -0.009(6) -0.004(6)
C12 0.031(7) 0.060(9) 0.043(6) 0.006(6) 0.006(5) -0.008(6)
O1 0.048(5) 0.091(7) 0.038(5) -0.005(5) -0.002(4) 0.028(5)
O2 0.047(6) 0.103(8) 0.046(5) 0.011(5) 0.006(4) 0.012(5)
C13 0.045(9) 0.113(14) 0.063(9) 0.000(9) -0.006(7) 0.029(9)
C14 0.052(9) 0.145(16) 0.040(7) 0.020(9) 0.006(7) 0.035(9)
C15 0.059(8) 0.069(9) 0.046(7) 0.010(6) 0.003(6) -0.014(8)
C16 0.13(2) 0.23(3) 0.052(11) 0.041(16) 0.032(13) 0.07(2)
F1 0.062(10) 0.30(3) 0.096(13) -0.020(16) -0.025(10) -0.001(15)
F2 0.128(15) 0.20(2) 0.114(13) 0.046(14) 0.032(12) 0.106(15)
F3 0.123(10) 0.173(11) 0.121(10) 0.008(8) -0.029(8) 0.040(9)
F1' 0.062(10) 0.30(3) 0.096(13) -0.020(16) -0.025(10) -0.001(15)
F2' 0.128(15) 0.20(2) 0.114(13) 0.046(14) 0.032(12) 0.106(15)
F3' 0.123(10) 0.173(11) 0.121(10) 0.008(8) -0.029(8) 0.040(9)
C17 0.073(9) 0.095(10) 0.060(7) 0.002(8) 0.004(7) 0.003(8)
C18 0.108(12) 0.100(11) 0.088(11) -0.004(9) 0.022(9) 0.025(9)
C19 0.157(17) 0.171(18) 0.156(17) -0.009(11) 0.005(10) 0.007(11)
C20 0.143(16) 0.159(17) 0.154(16) 0.004(10) 0.018(10) -0.002(10)
C18' 0.108(12) 0.100(11) 0.088(11) -0.004(9) 0.022(9) 0.025(9)
C19' 0.157(17) 0.171(18) 0.156(17) -0.009(11) 0.005(10) 0.007(11)
C20' 0.143(16) 0.159(17) 0.154(16) 0.004(10) 0.018(10) -0.002(10)
O3 0.037(5) 0.100(8) 0.042(5) 0.010(5) 0.003(4) -0.013(5)
O4 0.040(5) 0.087(7) 0.048(5) 0.004(4) -0.006(4) 0.008(4)
C21 0.043(8) 0.072(10) 0.059(9) 0.006(7) 0.016(7) 0.004(7)
C22 0.056(9) 0.091(11) 0.036(7) 0.003(7) 0.005(6) 0.005(7)
C23 0.040(8) 0.058(8) 0.046(7) 0.000(6) 0.000(6) 0.010(6)
C24 0.054(9) 0.096(13) 0.066(10) -0.001(9) 0.012(8) 0.008(9)
F4 0.068(14) 0.156(14) 0.12(3) 0.018(14) -0.002(19) -0.028(9)
F5 0.084(9) 0.23(3) 0.060(8) 0.015(14) 0.028(9) 0.05(2)
F6 0.065(10) 0.22(3) 0.13(2) 0.079(19) 0.032(16) 0.08(2)
F4' 0.068(14) 0.156(14) 0.12(3) 0.018(14) -0.002(19) -0.028(9)
F5' 0.084(9) 0.23(3) 0.060(8) 0.015(14) 0.028(9) 0.05(2)
F6' 0.065(10) 0.22(3) 0.13(2) 0.079(19) 0.032(16) 0.08(2)
C25 0.056(9) 0.116(13) 0.046(8) 0.003(8) -0.014(7) -0.004(9)
C26 0.113(13) 0.115(13) 0.109(13) -0.016(10) -0.018(9) 0.003(10)
C27 0.09(2) 0.16(3) 0.09(2) 0.05(2) -0.032(16) 0.01(2)
C28 0.14(3) 0.23(6) 0.06(2) 0.00(3) -0.046(18) 0.12(4)
C26' 0.113(13) 0.115(13) 0.109(13) -0.016(10) -0.018(9) 0.003(10)
C27' 0.09(2) 0.16(3) 0.09(2) 0.05(2) -0.032(16) 0.01(2)
C28' 0.14(3) 0.23(6) 0.06(2) 0.00(3) -0.046(18) 0.12(4)
O5 0.047(4) 0.063(4) 0.068(4) 0.006(4) 0.004(4) 0.041(3)
O6 0.032(5) 0.082(7) 0.065(6) -0.026(5) 0.009(4) -0.011(5)
C29 0.047(9) 0.066(11) 0.107(12) 0.018(9) 0.040(9) 0.010(8)
C30 0.046(9) 0.089(13) 0.105(13) -0.021(10) -0.010(9) -0.031(9)
C31 0.061(9) 0.053(9) 0.058(8) -0.017(7) 0.010(7) 0.018(7)
C32 0.056(11) 0.049(11) 0.22(3) -0.021(14) -0.016(14) -0.020(9)
F7 0.068(6) 0.103(8) 0.136(11) 0.001(8) -0.004(9) 0.003(6)
F8 0.083(7) 0.108(9) 0.138(11) -0.002(8) 0.008(9) -0.024(7)
F9 0.066(16) 0.13(3) 0.250(19) 0.000(16) 0.091(12) 0.001(13)
F7' 0.068(6) 0.103(8) 0.136(11) 0.001(8) -0.004(9) 0.003(6)
F8' 0.083(7) 0.108(9) 0.138(11) -0.002(8) 0.008(9) -0.024(7)
F9' 0.066(16) 0.13(3) 0.250(19) 0.000(16) 0.091(12) 0.001(13)
C33 0.073(11) 0.064(11) 0.089(12) -0.015(9) 0.012(9) -0.004(9)
C34 0.20(3) 0.089(18) 0.26(3) -0.01(2) 0.10(3) 0.078(19)
C35 0.204(17) 0.203(17) 0.136(14) 0.004(13) 0.010(13) 0.049(14)
C36 0.120(14) 0.136(14) 0.173(15) -0.031(12) -0.007(12) 0.022(12)
Tb2 0.0370(3) 0.0631(4) 0.0327(3) -0.0045(3) 0.0013(3) -0.0002(3)
N3 0.029(5) 0.036(6) 0.052(6) 0.007(5) -0.002(4) 0.004(4)
N4 0.033(6) 0.060(7) 0.051(6) -0.003(5) 0.006(5) 0.011(5)
C37 0.034(8) 0.077(11) 0.072(9) 0.003(8) 0.000(7) -0.012(7)
C38 0.050(9) 0.069(10) 0.073(9) 0.000(8) -0.014(7) -0.022(8)
C39 0.075(12) 0.073(12) 0.072(10) -0.011(9) -0.013(9) -0.003(10)
C40 0.059(10) 0.056(9) 0.053(7) -0.009(6) 0.003(7) -0.004(7)
C41 0.076(11) 0.044(9) 0.076(10) -0.014(7) 0.020(9) 0.011(8)
C42 0.081(13) 0.073(12) 0.077(11) -0.007(9) 0.012(9) 0.017(10)
C43 0.052(9) 0.073(11) 0.075(10) 0.007(8) 0.024(8) 0.020(8)
C44 0.061(11) 0.078(12) 0.083(11) 0.018(9) 0.024(9) 0.026(9)
C45 0.045(8) 0.114(16) 0.087(12) 0.011(11) 0.009(8) 0.025(9)
C46 0.036(7) 0.089(12) 0.079(9) 0.002(9) 0.010(8) 0.015(7)
C47 0.048(8) 0.049(8) 0.050(7) 0.008(6) 0.011(6) 0.001(6)
C48 0.038(7) 0.046(8) 0.047(7) 0.005(6) 0.011(5) -0.009(6)
O7 0.033(4) 0.065(6) 0.069(6) -0.026(5) 0.018(4) -0.025(4)
O8 0.031(5) 0.078(7) 0.056(5) -0.013(5) 0.004(4) -0.005(4)
C49 0.052(9) 0.065(11) 0.095(12) 0.003(9) -0.014(8) -0.023(8)
C50 0.036(8) 0.069(10) 0.083(10) -0.036(8) -0.007(7) -0.005(7)
C51 0.060(10) 0.054(9) 0.061(8) -0.006(7) -0.009(7) -0.007(7)
C52 0.061(11) 0.083(14) 0.127(16) -0.023(12) 0.006(11) -0.022(10)
F10 0.071(7) 0.110(9) 0.135(11) -0.001(8) -0.015(9) 0.011(7)
F11 0.044(14) 0.127(13) 0.21(3) -0.051(15) -0.038(13) -0.017(9)
F12 0.078(9) 0.086(18) 0.194(14) 0.021(14) 0.039(10) -0.030(15)
F10' 0.071(7) 0.110(9) 0.135(11) -0.001(8) -0.015(9) 0.011(7)
F11' 0.044(14) 0.127(13) 0.21(3) -0.051(15) -0.038(13) -0.017(9)
F12' 0.078(9) 0.086(18) 0.194(14) 0.021(14) 0.039(10) -0.030(15)
C53 0.072(11) 0.094(13) 0.059(9) -0.008(9) 0.004(8) 0.012(10)
C54 0.068(14) 0.24(3) 0.29(4) -0.20(3) -0.031(18) 0.055(17)
C55 0.16(2) 0.056(13) 0.39(5) -0.05(2) 0.15(3) -0.030(15)
C56 0.23(3) 0.25(3) 0.088(16) -0.025(19) 0.025(18) 0.13(3)
O9 0.041(5) 0.094(8) 0.043(5) -0.014(5) 0.006(4) -0.012(5)
O10 0.054(6) 0.092(8) 0.042(5) -0.002(5) -0.007(4) -0.003(5)
C57 0.051(8) 0.057(9) 0.052(8) -0.008(6) 0.021(7) -0.004(6)
C58 0.052(9) 0.095(13) 0.051(8) 0.007(7) 0.008(7) -0.007(8)
C59 0.053(9) 0.085(11) 0.038(7) 0.000(7) -0.002(6) -0.013(7)
C60 0.058(10) 0.092(13) 0.068(10) 0.021(9) 0.018(8) 0.000(9)
F13 0.076(8) 0.146(16) 0.068(9) -0.018(8) 0.038(8) 0.000(10)
F14 0.066(10) 0.117(12) 0.155(17) -0.019(13) 0.024(12) -0.026(8)
F15 0.062(6) 0.107(10) 0.114(8) 0.031(8) 0.012(6) 0.019(8)
F13' 0.076(8) 0.146(16) 0.068(9) -0.018(8) 0.038(8) 0.000(10)
F14' 0.066(10) 0.117(12) 0.155(17) -0.019(13) 0.024(12) -0.026(8)
F15' 0.062(6) 0.107(10) 0.114(8) 0.031(8) 0.012(6) 0.019(8)
C61 0.081(12) 0.087(12) 0.047(8) -0.002(8) -0.018(8) 0.001(9)
C62 0.084(10) 0.108(12) 0.089(10) 0.003(10) -0.013(8) 0.004(9)
C63 0.117(13) 0.125(13) 0.103(12) 0.012(10) -0.010(10) -0.005(10)
C64 0.19(4) 0.13(3) 0.14(3) -0.04(2) -0.10(3) 0.03(2)
C62' 0.084(10) 0.108(12) 0.089(10) 0.003(10) -0.013(8) 0.004(9)
C63' 0.117(13) 0.125(13) 0.103(12) 0.012(10) -0.010(10) -0.005(10)
C64' 0.19(4) 0.13(3) 0.14(3) -0.04(2) -0.10(3) 0.03(2)
O11 0.049(5) 0.092(7) 0.038(5) 0.015(5) -0.006(4) 0.013(5)
O12 0.051(5) 0.088(7) 0.036(5) -0.001(4) 0.010(4) 0.004(5)
C65 0.048(9) 0.106(13) 0.058(9) 0.021(8) -0.004(7) 0.017(8)
C66 0.050(9) 0.170(19) 0.043(8) 0.016(9) -0.003(7) 0.034(11)
C67 0.059(9) 0.075(10) 0.035(7) -0.004(6) 0.009(6) -0.005(7)
C68 0.142(14) 0.145(14) 0.074(10) -0.003(11) -0.001(10) 0.020(12)
F16 0.053(8) 0.25(2) 0.108(11) -0.034(13) -0.022(8) -0.003(11)
F17 0.107(12) 0.117(12) 0.169(15) 0.063(12) 0.014(12) 0.037(9)
F18 0.172(9) 0.191(10) 0.171(9) 0.007(6) 0.000(6) 0.013(6)
F16' 0.053(8) 0.25(2) 0.108(11) -0.034(13) -0.022(8) -0.003(11)
F17' 0.107(12) 0.117(12) 0.169(15) 0.063(12) 0.014(12) 0.037(9)
F18' 0.172(9) 0.191(10) 0.171(9) 0.007(6) 0.000(6) 0.013(6)
C69 0.074(11) 0.147(17) 0.051(9) 0.021(10) 0.011(8) 0.002(12)
C70 0.127(13) 0.124(13) 0.109(12) -0.014(10) 0.018(9) 0.004(10)
C71 0.148(16) 0.172(17) 0.153(16) -0.004(11) 0.015(10) 0.000(10)
C72 0.12(3) 0.20(4) 0.090(18) 0.01(2) 0.043(17) 0.03(3)
C70' 0.127(13) 0.124(13) 0.109(12) -0.014(10) 0.018(9) 0.004(10)
C71' 0.148(16) 0.172(17) 0.153(16) -0.004(11) 0.015(10) 0.000(10)
C72' 0.12(3) 0.20(4) 0.090(18) 0.01(2) 0.043(17) 0.03(3)

loop_
_atom_type_symbol
_atom_type_description
_atom_type_scat_dispersion_real
_atom_type_scat_dispersion_imag
_atom_type_scat_source
C C 0.0033 0.0016 'International Tables Vol C Tables 4.2.6.8 and 6.1.1.4'
H H 0.0000 0.0000 'International Tables Vol C Tables 4.2.6.8 and 6.1.1.4'
N N 0.0061 0.0033 'International Tables Vol C Tables 4.2.6.8 and 6.1.1.4'
O O 0.0106 0.0060 'International Tables Vol C Tables 4.2.6.8 and 6.1.1.4'
F F 0.0171 0.0103 'International Tables Vol C Tables 4.2.6.8 and 6.1.1.4'
Tb Tb -0.1723 4.1537 'International Tables Vol C Tables 4.2.6.8 and 6.1.1.4'

loop_
_geom_angle_atom_site_label_1
_geom_angle_atom_site_label_2
_geom_angle_atom_site_label_3
_geom_angle
O5 Tb1 O1 118.5(3)
O5 Tb1 O3 140.7(3)
O1 Tb1 O3 79.1(3)
O5 Tb1 O6 74.4(3)
O1 Tb1 O6 77.2(3)
O3 Tb1 O6 76.3(3)
O5 Tb1 O2 78.9(3)
O1 Tb1 O2 71.1(3)
O3 Tb1 O2 139.5(3)
O6 Tb1 O2 120.9(4)
O5 Tb1 O4 79.2(3)
O1 Tb1 O4 148.1(3)
O3 Tb1 O4 71.8(3)
O6 Tb1 O4 83.4(3)
O2 Tb1 O4 140.7(3)
O5 Tb1 N1 137.8(3)
O1 Tb1 N1 83.8(4)
O3 Tb1 N1 74.6(3)
O6 Tb1 N1 147.7(3)
O2 Tb1 N1 75.5(3)
O4 Tb1 N1 100.5(3)
O5 Tb1 N2 77.6(3)
O1 Tb1 N2 133.9(3)
O3 Tb1 N2 117.0(4)
O6 Tb1 N2 146.2(3)
O2 Tb1 N2 70.6(3)
O4 Tb1 N2 73.1(3)
N1 Tb1 N2 62.6(4)
C12 N1 C1 115.8(13)
C12 N1 Tb1 122.0(9)
C1 N1 Tb1 122.0(10)
C10 N2 C11 122.2(13)
C10 N2 Tb1 118.5(11)
C11 N2 Tb1 119.3(8)
N1 C1 C2 121.9(16)
N1 C1 H1 119.0
C2 C1 H1 119.0
C3 C2 C1 121.2(16)
C3 C2 H2 119.4
C1 C2 H2 119.4
C2 C3 C4 119.2(16)
C2 C3 H3 120.4
C4 C3 H3 120.4
C12 C4 C5 122.5(15)
C12 C4 C3 115.5(14)
C5 C4 C3 122.0(16)
C6 C5 C4 119.0(17)
C6 C5 H5 120.5
C4 C5 H5 120.5
C5 C6 C7 123.0(16)
C5 C6 H6 118.5
C7 C6 H6 118.5
C11 C7 C8 122.2(15)
C11 C7 C6 115.8(15)
C8 C7 C6 121.9(15)
C9 C8 C7 117.2(15)
C9 C8 H8 121.4
C7 C8 H8 121.4
C8 C9 C10 116.3(16)
C8 C9 H9 121.8
C10 C9 H9 121.8
N2 C10 C9 123.5(16)
N2 C10 H10 118.2
C9 C10 H10 118.2
N2 C11 C7 118.3(13)
N2 C11 C12 116.8(12)
C7 C11 C12 124.9(13)
N1 C12 C4 126.1(12)
N1 C12 C11 119.2(12)
C4 C12 C11 114.7(12)
C13 O1 Tb1 135.2(8)
C15 O2 Tb1 142.2(7)
O1 C13 C14 128.4(13)
O1 C13 C16 113.8(13)
C14 C13 C16 117.5(13)
C13 C14 C15 125.0(12)
C13 C14 H14 117.5
C15 C14 H14 117.5
O2 C15 C17 119.9(10)
O2 C15 C14 116.8(10)
C17 C15 C14 123.3(10)
F1 C16 F3' 127(4)
F1 C16 F2' 24(3)
F3' C16 F2' 108(4)
F1 C16 F1' 89(3)
F3' C16 F1' 111(2)
F2' C16 F1' 111(2)
F1 C16 F3 122(3)
F3' C16 F3 62(2)
F2' C16 F3 131(3)
F1' C16 F3 49(2)
F1 C16 C13 119(2)
F3' C16 C13 100(3)
F2' C16 C13 115(3)
F1' C16 C13 111(2)
F3 C16 C13 113.9(19)
F1 C16 F2 100(2)
F3' C16 F2 33(2)
F2' C16 F2 78(3)
F1' C16 F2 136(3)
F3 C16 F2 91(2)
C13 C16 F2 103(2)
C15 C17 C19 112.0(12)
C15 C17 C19' 111.4(12)
C19 C17 C19' 54.1(16)
C15 C17 C20' 110.0(12)
C19 C17 C20' 138.0(16)
C19' C17 C20' 110.7(9)
C15 C17 C18 111.6(10)
C19 C17 C18 110.3(9)
C19' C17 C18 136.9(16)
C20' C17 C18 50.3(16)
C15 C17 C18' 106.2(11)
C19 C17 C18' 56.9(16)
C19' C17 C18' 109.3(9)
C20' C17 C18' 109.1(9)
C18 C17 C18' 60.3(15)
C15 C17 C20 105.7(11)
C19 C17 C20 109.0(9)
C19' C17 C20 56.8(17)
C20' C17 C20 59.9(17)
C18 C17 C20 108.0(8)
C18' C17 C20 148.1(15)
C17 C18 H18A 109.5
C17 C18 H18B 109.5
H18A C18 H18B 109.5
C17 C18 H18C 109.5
H18A C18 H18C 109.5
H18B C18 H18C 109.5
C17 C19 H19A 109.5
C17 C19 H19B 109.5
H19A C19 H19B 109.5
C17 C19 H19C 109.5
H19A C19 H19C 109.5
H19B C19 H19C 109.5
C17 C20 H20A 109.5
C17 C20 H20B 109.5
H20A C20 H20B 109.5
C17 C20 H20C 109.5
H20A C20 H20C 109.5
H20B C20 H20C 109.5
C17 C18' H18D 109.5
C17 C18' H18E 109.5
H18D C18' H18E 109.5
C17 C18' H18F 109.5
H18D C18' H18F 109.5
H18E C18' H18F 109.5
C17 C19' H19D 109.5
C17 C19' H19E 109.5
H19D C19' H19E 109.5
C17 C19' H19F 109.5
H19D C19' H19F 109.5
H19E C19' H19F 109.5
C17 C20' H20D 109.5
C17 C20' H20E 109.5
H20D C20' H20E 109.5
C17 C20' H20F 109.5
H20D C20' H20F 109.5
H20E C20' H20F 109.5
C21 O3 Tb1 130.8(8)
C23 O4 Tb1 135.1(8)
O3 C21 C22 128.0(12)
O3 C21 C24 110.9(11)
C22 C21 C24 121.0(12)
C21 C22 C23 124.1(12)
C21 C22 H22 118.0
C23 C22 H22 118.0
O4 C23 C22 123.4(11)
O4 C23 C25 115.3(11)
C22 C23 C25 121.1(12)
F6 C24 F6' 32(2)
F6 C24 F5' 82(2)
F6' C24 F5' 111.6(19)
F6 C24 F4' 135(3)
F6' C24 F4' 110(2)
F5' C24 F4' 110.7(18)
F6 C24 F5 112.4(18)
F6' C24 F5 136(3)
F5' C24 F5 32.9(19)
F4' C24 F5 80(2)
F6 C24 F4 110.9(18)
F6' C24 F4 81(2)
F5' C24 F4 133(3)
F4' C24 F4 29.8(16)
F5 C24 F4 107.1(16)
F6 C24 C21 109(3)
F6' C24 C21 110(3)
F5' C24 C21 108(3)
F4' C24 C21 107(3)
F5 C24 C21 108(2)
F4 C24 C21 109(2)
C26 C25 C28' 135(4)
C26 C25 C27' 56(2)
C28' C25 C27' 116(3)
C26 C25 C28 111(3)
C28' C25 C28 42(4)
C27' C25 C28 139(2)
C26 C25 C26' 55(2)
C28' C25 C26' 100(4)
C27' C25 C26' 109(3)
C28 C25 C26' 61(3)
C26 C25 C27 112(2)
C28' C25 C27 66(3)
C27' C25 C27 59(2)
C28 C25 C27 106(2)
C26' C25 C27 146(2)
C26 C25 C23 109.4(17)
C28' C25 C23 113(3)
C27' C25 C23 111.8(19)
C28 C25 C23 108.8(17)
C26' C25 C23 105(2)
C27 C25 C23 109.2(15)
C25 C26 H26A 109.5
C25 C26 H26B 109.5
H26A C26 H26B 109.5
C25 C26 H26C 109.5
H26A C26 H26C 109.5
H26B C26 H26C 109.5
C25 C27 H27A 109.5
C25 C27 H27B 109.5
H27A C27 H27B 109.5
C25 C27 H27C 109.5
H27A C27 H27C 109.5
H27B C27 H27C 109.5
C25 C28 H28A 109.5
C25 C28 H28B 109.5
H28A C28 H28B 109.5
C25 C28 H28C 109.5
H28A C28 H28C 109.5
H28B C28 H28C 109.5
C25 C26' H26D 109.5
C25 C26' H26E 109.5
H26D C26' H26E 109.5
C25 C26' H26F 109.5
H26D C26' H26F 109.5
H26E C26' H26F 109.5
C25 C27' H27D 109.5
C25 C27' H27E 109.5
H27D C27' H27E 109.5
C25 C27' H27F 109.5
H27D C27' H27F 109.5
H27E C27' H27F 109.5
C25 C28' H28D 109.5
C25 C28' H28E 109.5
H28D C28' H28E 109.5
C25 C28' H28F 109.5
H28D C28' H28F 109.5
H28E C28' H28F 109.5
C29 O5 Tb1 133.7(7)
C31 O6 Tb1 135.9(8)
O5 C29 C30 128.4(12)
O5 C29 C32 116.6(12)
C30 C29 C32 114.7(15)
C29 C30 C31 123.3(14)
C29 C30 H30 118.4
C31 C30 H30 118.4
O6 C31 C30 123.0(12)
O6 C31 C33 113.8(12)
C30 C31 C33 123.3(14)
F7 C32 F9 108.8(18)
F7 C32 F9' 136(2)
F9 C32 F9' 29.6(17)
F7 C32 F8 108.9(18)
F9 C32 F8 95(2)
F9' C32 F8 76(2)
F7 C32 F8' 78.5(17)
F9 C32 F8' 126(3)
F9' C32 F8' 112.3(18)
F8 C32 F8' 37.0(14)
F7 C32 F7' 35.0(14)
F9 C32 F7' 78.1(18)
F9' C32 F7' 107.7(16)
F8 C32 F7' 129(2)
F8' C32 F7' 110.1(16)
F7 C32 C29 110.1(15)
F9 C32 C29 114.3(18)
F9' C32 C29 105(2)
F8 C32 C29 118.2(16)
F8' C32 C29 112.3(19)
F7' C32 C29 109.7(18)
C35 C33 C36 108.4(18)
C35 C33 C34 106.7(19)
C36 C33 C34 104.2(19)
C35 C33 C31 110.5(16)
C36 C33 C31 114.5(15)
C34 C33 C31 112.0(14)
C33 C34 H34A 109.5
C33 C34 H34B 109.5
H34A C34 H34B 109.5
C33 C34 H34C 109.5
H34A C34 H34C 109.5
H34B C34 H34C 109.5
C33 C35 H35A 109.5
C33 C35 H35B 109.5
H35A C35 H35B 109.5
C33 C35 H35C 109.5
H35A C35 H35C 109.5
H35B C35 H35C 109.5
C33 C36 H36A 109.5
C33 C36 H36B 109.5
H36A C36 H36B 109.5
C33 C36 H36C 109.5
H36A C36 H36C 109.5
H36B C36 H36C 109.5
O7 Tb2 O11 115.4(4)
O7 Tb2 O9 139.9(3)
O11 Tb2 O9 78.7(3)
O7 Tb2 O12 79.0(3)
O11 Tb2 O12 71.2(3)
O9 Tb2 O12 139.4(3)
O7 Tb2 O10 79.9(3)
O11 Tb2 O10 147.6(3)
O9 Tb2 O10 72.5(3)
O12 Tb2 O10 141.2(3)
O7 Tb2 O8 71.8(3)
O11 Tb2 O8 76.8(3)
O9 Tb2 O8 75.9(3)
O12 Tb2 O8 120.9(3)
O10 Tb2 O8 82.1(3)
O7 Tb2 N3 79.9(3)
O11 Tb2 N3 136.2(3)
O9 Tb2 N3 116.9(3)
O12 Tb2 N3 72.3(3)
O10 Tb2 N3 72.2(3)
O8 Tb2 N3 144.6(3)
O7 Tb2 N4 141.3(3)
O11 Tb2 N4 83.9(3)
O9 Tb2 N4 74.0(3)
O12 Tb2 N4 76.3(3)
O10 Tb2 N4 101.7(3)
O8 Tb2 N4 146.9(3)
N3 Tb2 N4 64.4(3)
C46 N3 C47 115.4(11)
C46 N3 Tb2 124.0(9)
C47 N3 Tb2 120.1(7)
C37 N4 C48 118.5(12)
C37 N4 Tb2 120.6(9)
C48 N4 Tb2 120.9(8)
N4 C37 C38 119.8(14)
N4 C37 H37 120.1
C38 C37 H37 120.1
C39 C38 C37 120.5(15)
C39 C38 H38 119.8
C37 C38 H38 119.8
C38 C39 C40 124.0(15)
C38 C39 H39 118.0
C40 C39 H39 118.0
C41 C40 C48 122.7(14)
C41 C40 C39 127.1(14)
C48 C40 C39 110.2(13)
C42 C41 C40 123.1(15)
C42 C41 H41 118.5
C40 C41 H41 118.5
C41 C42 C43 119.8(15)
C41 C42 H42 120.1
C43 C42 H42 120.1
C44 C43 C47 116.3(16)
C44 C43 C42 124.1(15)
C47 C43 C42 119.5(15)
C45 C44 C43 120.6(15)
C45 C44 H44 119.7
C43 C44 H44 119.7
C44 C45 C46 120.1(16)
C44 C45 H45 119.9
C46 C45 H45 119.9
N3 C46 C45 123.7(16)
N3 C46 H46 118.2
C45 C46 H46 118.2
N3 C47 C43 123.8(13)
N3 C47 C48 116.8(11)
C43 C47 C48 119.4(13)
N4 C48 C40 127.0(12)
N4 C48 C47 117.7(11)
C40 C48 C47 115.3(12)
C49 O7 Tb2 133.9(8)
C51 O8 Tb2 137.6(9)
O7 C49 C50 128.0(11)
O7 C49 C52 116.3(14)
C50 C49 C52 115.7(13)
C51 C50 C49 123.4(12)
C51 C50 H50 118.3
C49 C50 H50 118.3
O8 C51 C50 122.0(13)
O8 C51 C53 116.6(13)
C50 C51 C53 121.4(13)
F12' C52 F11' 111.2(19)
F12' C52 F10' 111.4(17)
F11' C52 F10' 110.6(16)
F12' C52 F10 76.5(17)
F11' C52 F10 135(2)
F10' C52 F10 36.2(14)
F12' C52 F11 124(3)
F11' C52 F11 28(2)
F10' C52 F11 82(2)
F10 C52 F11 110.1(17)
F12' C52 F12 29.6(15)
F11' C52 F12 84(2)
F10' C52 F12 135(2)
F10 C52 F12 104.0(17)
F11 C52 F12 104.0(18)
F12' C52 C49 107(2)
F11' C52 C49 108(2)
F10' C52 C49 108.1(19)
F10 C52 C49 111.0(16)
F11 C52 C49 119.5(18)
F12 C52 C49 106.8(17)
C55 C53 C56 108(2)
C55 C53 C54 115(2)
C56 C53 C54 109(2)
C55 C53 C51 111.0(15)
C56 C53 C51 105.1(15)
C54 C53 C51 108.4(14)
C53 C54 H54A 109.5
C53 C54 H54B 109.5
H54A C54 H54B 109.5
C53 C54 H54C 109.5
H54A C54 H54C 109.5
H54B C54 H54C 109.5
C53 C55 H55A 109.5
C53 C55 H55B 109.5
H55A C55 H55B 109.5
C53 C55 H55C 109.5
H55A C55 H55C 109.5
H55B C55 H55C 109.5
C53 C56 H56A 109.5
C53 C56 H56B 109.5
H56A C56 H56B 109.5
C53 C56 H56C 109.5
H56A C56 H56C 109.5
H56B C56 H56C 109.5
C57 O9 Tb2 131.1(8)
C59 O10 Tb2 136.0(9)
O9 C57 C58 129.0(11)
O9 C57 C60 111.4(12)
C58 C57 C60 119.6(12)
C57 C58 C59 122.8(12)
C57 C58 H58 118.6
C59 C58 H58 118.6
O10 C59 C58 122.2(12)
O10 C59 C61 118.1(12)
C58 C59 C61 119.7(12)
F15 C60 F14' 135.0(18)
F15 C60 F13 107.6(15)
F14' C60 F13 53.8(14)
F15 C60 F15' 46.6(13)
F14' C60 F15' 109.9(16)
F13 C60 F15' 130.5(16)
F15 C60 F14 107.4(16)
F14' C60 F14 50.2(14)
F13 C60 F14 99.8(14)
F15' C60 F14 64.3(15)
F15 C60 F13' 61.0(14)
F14' C60 F13' 108.8(15)
F13 C60 F13' 55.9(13)
F15' C60 F13' 105.7(15)
F14 C60 F13' 140.5(15)
F15 C60 C57 118.0(14)
F14' C60 C57 106.8(17)
F13 C60 C57 112.9(13)
F15' C60 C57 116.6(16)
F14 C60 C57 109.5(13)
F13' C60 C57 108.8(16)
C63' C61 C64' 104.7(17)
C63' C61 C59 119(3)
C64' C61 C59 113(2)
C63' C61 C62' 104.7(17)
C64' C61 C62' 104.5(17)
C59 C61 C62' 110(2)
C63' C61 C64 44(2)
C64' C61 C64 137(3)
C59 C61 C64 109.2(16)
C62' C61 C64 68(2)
C63' C61 C62 129(3)
C64' C61 C62 64(2)
C59 C61 C62 110.7(14)
C62' C61 C62 43(2)
C64 C61 C62 108(2)
C63' C61 C63 71(2)
C64' C61 C63 42(3)
C59 C61 C63 108.8(16)
C62' C61 C63 137(3)
C64 C61 C63 115(2)
C62 C61 C63 105.3(19)
C61 C62 H62A 109.5
C61 C62 H62B 109.5
H62A C62 H62B 109.5
C61 C62 H62C 109.5
H62A C62 H62C 109.5
H62B C62 H62C 109.5
C61 C63 H63A 109.5
C61 C63 H63B 109.5
H63A C63 H63B 109.5
C61 C63 H63C 109.5
H63A C63 H63C 109.5
H63B C63 H63C 109.5
C61 C64 H64A 109.5
C61 C64 H64B 109.5
H64A C64 H64B 109.5
C61 C64 H64C 109.5
H64A C64 H64C 109.5
H64B C64 H64C 109.5
C61 C62' H62D 109.5
C61 C62' H62E 109.5
H62D C62' H62E 109.5
C61 C62' H62F 109.5
H62D C62' H62F 109.5
H62E C62' H62F 109.5
C61 C63' H63D 109.5
C61 C63' H63E 109.5
H63D C63' H63E 109.5
C61 C63' H63F 109.5
H63D C63' H63F 109.5
H63E C63' H63F 109.5
C61 C64' H64D 109.5
C61 C64' H64E 109.5
H64D C64' H64E 109.5
C61 C64' H64F 109.5
H64D C64' H64F 109.5
H64E C64' H64F 109.5
C65 O11 Tb2 134.3(9)
C67 O12 Tb2 137.6(8)
O11 C65 C66 129.5(13)
O11 C65 C68 111.1(12)
C66 C65 C68 119.4(12)
C65 C66 C67 120.3(13)
C65 C66 H66 119.9
C67 C66 H66 119.9
O12 C67 C66 125.7(12)
O12 C67 C69 114.7(12)
C66 C67 C69 119.6(12)
F16' C68 F18 137(3)
F16' C68 F18' 117.5(18)
F18 C68 F18' 65(2)
F16' C68 F17 51(2)
F18 C68 F17 117.0(14)
F18' C68 F17 165(3)
F16' C68 F17' 115.1(17)
F18 C68 F17' 50(2)
F18' C68 F17' 114.3(17)
F17 C68 F17' 71(2)
F16' C68 F16 62(2)
F18 C68 F16 110.3(14)
F18' C68 F16 56(2)
F17 C68 F16 112.6(13)
F17' C68 F16 151(3)
F16' C68 C65 115(2)
F18 C68 C65 107.7(16)
F18' C68 C65 88(3)
F17 C68 C65 104.4(14)
F17' C68 C65 103(2)
F16 C68 C65 103.8(14)
C71 C69 C72' 122(3)
C71 C69 C70 106.9(13)
C72' C69 C70 54(2)
C71 C69 C72 106.6(13)
C72' C69 C72 51(2)
C70 C69 C72 105.5(12)
C71 C69 C70' 49(2)
C72' C69 C70' 104.8(14)
C70 C69 C70' 62(2)
C72 C69 C70' 135(3)
C71 C69 C71' 55(3)
C72' C69 C71' 104.6(14)
C70 C69 C71' 143(3)
C72 C69 C71' 60(3)
C70' C69 C71' 102.4(14)
C71 C69 C67 115.0(17)
C72' C69 C67 123(3)
C70 C69 C67 109.7(15)
C72 C69 C67 112.5(15)
C70' C69 C67 113(2)
C71' C69 C67 108(3)
C69 C70 H70A 109.5
C69 C70 H70B 109.5
H70A C70 H70B 109.5
C69 C70 H70C 109.5
H70A C70 H70C 109.5
H70B C70 H70C 109.5
C69 C71 H71A 109.5
C69 C71 H71B 109.5
H71A C71 H71B 109.5
C69 C71 H71C 109.5
H71A C71 H71C 109.5
H71B C71 H71C 109.5
C69 C72 H72A 109.5
C69 C72 H72B 109.5
H72A C72 H72B 109.5
C69 C72 H72C 109.5
H72A C72 H72C 109.5
H72B C72 H72C 109.5
C69 C70' H70D 109.5
C69 C70' H70E 109.5
H70D C70' H70E 109.5
C69 C70' H70F 109.5
H70D C70' H70F 109.5
H70E C70' H70F 109.5
C69 C71' H71D 109.5
C69 C71' H71E 109.5
H71D C71' H71E 109.5
C69 C71' H71F 109.5
H71D C71' H71F 109.5
H71E C71' H71F 109.5
C69 C72' H72D 109.5
C69 C72' H72E 109.5
H72D C72' H72E 109.5
C69 C72' H72F 109.5
H72D C72' H72F 109.5
H72E C72' H72F 109.5

loop_
_geom_bond_atom_site_label_1
_geom_bond_atom_site_label_2
_geom_bond_distance
Tb1 O5 2.212(10)
Tb1 O1 2.313(8)
Tb1 O3 2.323(8)
Tb1 O6 2.340(10)
Tb1 O2 2.342(8)
Tb1 O4 2.348(8)
Tb1 N1 2.536(12)
Tb1 N2 2.638(12)
N1 C12 1.314(16)
N1 C1 1.367(16)
N2 C10 1.271(17)
N2 C11 1.322(17)
C1 C2 1.38(2)
C1 H1 0.9300
C2 C3 1.32(2)
C2 H2 0.9300
C3 C4 1.43(2)
C3 H3 0.9300
C4 C12 1.398(19)
C4 C5 1.42(2)
C5 C6 1.35(2)
C5 H5 0.9300
C6 C7 1.44(2)
C6 H6 0.9300
C7 C11 1.361(18)
C7 C8 1.39(2)
C8 C9 1.39(2)
C8 H8 0.9300
C9 C10 1.41(2)
C9 H9 0.9300
C10 H10 0.9300
C11 C12 1.452(17)
O1 C13 1.265(16)
O2 C15 1.260(14)
C13 C14 1.346(18)
C13 C16 1.53(3)
C14 C15 1.448(18)
C14 H14 0.9300
C15 C17 1.424(8)
C16 F1 1.16(3)
C16 F3' 1.316(19)
C16 F2' 1.31(2)
C16 F1' 1.337(18)
C16 F3 1.31(2)
C16 F2 1.52(4)
C17 C19 1.441(9)
C17 C19' 1.444(9)
C17 C20' 1.445(9)
C17 C18 1.453(9)
C17 C18' 1.462(9)
C17 C20 1.468(9)
C18 H18A 0.9600
C18 H18B 0.9600
C18 H18C 0.9600
C19 H19A 0.9600
C19 H19B 0.9600
C19 H19C 0.9600
C20 H20A 0.9600
C20 H20B 0.9600
C20 H20C 0.9600
C18' H18D 0.9600
C18' H18E 0.9600
C18' H18F 0.9600
C19' H19D 0.9600
C19' H19E 0.9600
C19' H19F 0.9600
C20' H20D 0.9600
C20' H20E 0.9600
C20' H20F 0.9600
O3 C21 1.294(15)
O4 C23 1.257(14)
C21 C22 1.336(18)
C21 C24 1.583(19)
C22 C23 1.374(18)
C22 H22 0.9300
C23 C25 1.558(17)
C24 F6 1.315(17)
C24 F6' 1.334(19)
C24 F5' 1.343(18)
C24 F4' 1.346(18)
C24 F5 1.350(17)
C24 F4 1.365(17)
C25 C26 1.497(10)
C25 C28' 1.500(10)
C25 C27' 1.502(10)
C25 C28 1.503(10)
C25 C26' 1.504(10)
C25 C27 1.507(10)
C26 H26A 0.9600
C26 H26B 0.9600
C26 H26C 0.9600
C27 H27A 0.9600
C27 H27B 0.9600
C27 H27C 0.9600
C28 H28A 0.9600
C28 H28B 0.9600
C28 H28C 0.9600
C26' H26D 0.9600
C26' H26E 0.9600
C26' H26F 0.9600
C27' H27D 0.9600
C27' H27E 0.9600
C27' H27F 0.9600
C28' H28D 0.9600
C28' H28E 0.9600
C28' H28F 0.9600
O5 C29 1.324(18)
O6 C31 1.261(16)
C29 C30 1.35(2)
C29 C32 1.520(9)
C30 C31 1.39(2)
C30 H30 0.9300
C31 C33 1.536(19)
C32 F7 1.320(16)
C32 F9 1.320(18)
C32 F9' 1.343(19)
C32 F8 1.336(16)
C32 F8' 1.370(17)
C32 F7' 1.355(17)
C33 C35 1.490(10)
C33 C36 1.496(10)
C33 C34 1.502(10)
C34 H34A 0.9600
C34 H34B 0.9600
C34 H34C 0.9600
C35 H35A 0.9600
C35 H35B 0.9600
C35 H35C 0.9600
C36 H36A 0.9600
C36 H36B 0.9600
C36 H36C 0.9600
Tb2 O7 2.313(7)
Tb2 O11 2.319(8)
Tb2 O9 2.320(8)
Tb2 O12 2.341(8)
Tb2 O10 2.369(8)
Tb2 O8 2.375(9)
Tb2 N3 2.549(8)
Tb2 N4 2.563(11)
N3 C46 1.333(15)
N3 C47 1.383(16)
N4 C37 1.325(15)
N4 C48 1.335(15)
C37 C38 1.40(2)
C37 H37 0.9300
C38 C39 1.30(2)
C38 H38 0.9300
C39 C40 1.44(2)
C39 H39 0.9300
C40 C41 1.374(19)
C40 C48 1.403(17)
C41 C42 1.29(2)
C41 H41 0.9300
C42 C43 1.45(2)
C42 H42 0.9300
C43 C44 1.37(2)
C43 C47 1.400(18)
C44 C45 1.35(2)
C44 H44 0.9300
C45 C46 1.360(19)
C45 H45 0.9300
C46 H46 0.9300
C47 C48 1.477(17)
O7 C49 1.236(16)
O8 C51 1.256(15)
C49 C50 1.41(2)
C49 C52 1.512(9)
C50 C51 1.386(18)
C50 H50 0.9300
C51 C53 1.57(2)
C52 F12' 1.330(18)
C52 F11' 1.335(18)
C52 F10' 1.357(17)
C52 F10 1.34(3)
C52 F11 1.36(2)
C52 F12 1.44(3)
C53 C55 1.47(2)
C53 C56 1.49(3)
C53 C54 1.49(2)
C54 H54A 0.9600
C54 H54B 0.9600
C54 H54C 0.9600
C55 H55A 0.9600
C55 H55B 0.9600
C55 H55C 0.9600
C56 H56A 0.9600
C56 H56B 0.9600
C56 H56C 0.9600
O9 C57 1.271(14)
O10 C59 1.242(14)
C57 C58 1.378(18)
C57 C60 1.513(9)
C58 C59 1.429(18)
C58 H58 0.9300
C59 C61 1.487(18)
C60 F15 1.236(19)
C60 F14' 1.340(16)
C60 F13 1.357(18)
C60 F15' 1.360(17)
C60 F14 1.38(2)
C60 F13' 1.383(16)
C61 C63' 1.481(19)
C61 C64' 1.491(19)
C61 C62' 1.500(19)
C61 C64 1.519(18)
C61 C62 1.521(17)
C61 C63 1.524(18)
C62 H62A 0.9600
C62 H62B 0.9600
C62 H62C 0.9600
C63 H63A 0.9600
C63 H63B 0.9600
C63 H63C 0.9600
C64 H64A 0.9600
C64 H64B 0.9600
C64 H64C 0.9600
C62' H62D 0.9600
C62' H62E 0.9600
C62' H62F 0.9600
C63' H63D 0.9600
C63' H63E 0.9600
C63' H63F 0.9600
C64' H64D 0.9600
C64' H64E 0.9600
C64' H64F 0.9600
O11 C65 1.266(15)
O12 C67 1.232(15)
C65 C66 1.36(2)
C65 C68 1.65(2)
C66 C67 1.373(19)
C66 H66 0.9300
C67 C69 1.535(17)
C68 F16' 1.303(10)
C68 F18 1.306(9)
C68 F18' 1.312(10)
C68 F17 1.319(9)
C68 F17' 1.325(10)
C68 F16 1.326(10)
C69 C71 1.486(10)
C69 C72' 1.491(10)
C69 C70 1.492(10)
C69 C72 1.494(10)
C69 C70' 1.502(10)
C69 C71' 1.501(10)
C70 H70A 0.9600
C70 H70B 0.9600
C70 H70C 0.9600
C71 H71A 0.9600
C71 H71B 0.9600
C71 H71C 0.9600
C72 H72A 0.9600
C72 H72B 0.9600
C72 H72C 0.9600
C70' H70D 0.9600
C70' H70E 0.9600
C70' H70F 0.9600
C71' H71D 0.9600
C71' H71E 0.9600
C71' H71F 0.9600
C72' H72D 0.9600
C72' H72E 0.9600
C72' H72F 0.9600

loop_
_geom_torsion_atom_site_label_1
_geom_torsion_atom_site_label_2
_geom_torsion_atom_site_label_3
_geom_torsion_atom_site_label_4
_geom_torsion
O5 Tb1 N1 C12 17.4(12)
O1 Tb1 N1 C12 143.9(9)
O3 Tb1 N1 C12 -135.8(10)
O6 Tb1 N1 C12 -162.3(8)
O2 Tb1 N1 C12 71.8(9)
O4 Tb1 N1 C12 -68.1(9)
N2 Tb1 N1 C12 -3.5(9)
O5 Tb1 N1 C1 -157.4(9)
O1 Tb1 N1 C1 -30.9(10)
O3 Tb1 N1 C1 49.5(9)
O6 Tb1 N1 C1 23.0(13)
O2 Tb1 N1 C1 -102.9(10)
O4 Tb1 N1 C1 117.2(10)
N2 Tb1 N1 C1 -178.2(11)
O5 Tb1 N2 C10 16.9(11)
O1 Tb1 N2 C10 134.6(10)
O3 Tb1 N2 C10 -124.1(11)
O6 Tb1 N2 C10 -17.6(14)
O2 Tb1 N2 C10 99.3(11)
O4 Tb1 N2 C10 -65.5(11)
N1 Tb1 N2 C10 -177.3(12)
O5 Tb1 N2 C11 -161.5(10)
O1 Tb1 N2 C11 -43.8(12)
O3 Tb1 N2 C11 57.5(10)
O6 Tb1 N2 C11 164.0(8)
O2 Tb1 N2 C11 -79.0(10)
O4 Tb1 N2 C11 116.2(10)
N1 Tb1 N2 C11 4.4(9)
C12 N1 C1 C2 4(2)
Tb1 N1 C1 C2 179.3(11)
N1 C1 C2 C3 -6(3)
C1 C2 C3 C4 4(3)
C2 C3 C4 C12 -1(2)
C2 C3 C4 C5 178.5(17)
C12 C4 C5 C6 -2(2)
C3 C4 C5 C6 177.8(17)
C4 C5 C6 C7 2(3)
C5 C6 C7 C11 -1(2)
C5 C6 C7 C8 177.5(16)
C11 C7 C8 C9 0(2)
C6 C7 C8 C9 -178.5(15)
C7 C8 C9 C10 2(2)
C11 N2 C10 C9 5(2)
Tb1 N2 C10 C9 -173.4(12)
C8 C9 C10 N2 -5(3)
C10 N2 C11 C7 -3(2)
Tb1 N2 C11 C7 175.6(9)
C10 N2 C11 C12 176.8(13)
Tb1 N2 C11 C12 -4.9(15)
C8 C7 C11 N2 0(2)
C6 C7 C11 N2 178.6(13)
C8 C7 C11 C12 -179.0(13)
C6 C7 C11 C12 -1(2)
C1 N1 C12 C4 -1.8(19)
Tb1 N1 C12 C4 -176.8(10)
C1 N1 C12 C11 177.6(11)
Tb1 N1 C12 C11 2.6(15)
C5 C4 C12 N1 -179.5(14)
C3 C4 C12 N1 0(2)
C5 C4 C12 C11 1.1(19)
C3 C4 C12 C11 -179.1(12)
N2 C11 C12 N1 1.7(18)
C7 C11 C12 N1 -178.9(13)
N2 C11 C12 C4 -178.8(12)
C7 C11 C12 C4 0.6(19)
O5 Tb1 O1 C13 71.1(17)
O3 Tb1 O1 C13 -146.5(16)
O6 Tb1 O1 C13 135.2(17)
O2 Tb1 O1 C13 5.8(16)
O4 Tb1 O1 C13 -170.9(15)
N1 Tb1 O1 C13 -71.0(16)
N2 Tb1 O1 C13 -29.4(18)
O5 Tb1 O2 C15 -139.8(16)
O1 Tb1 O2 C15 -14.3(15)
O3 Tb1 O2 C15 30.5(18)
O6 Tb1 O2 C15 -75.7(16)
O4 Tb1 O2 C15 162.9(13)
N1 Tb1 O2 C15 74.0(15)
N2 Tb1 O2 C15 139.6(16)
Tb1 O1 C13 C14 -1(3)
Tb1 O1 C13 C16 172.5(15)
O1 C13 C14 C15 -3(3)
C16 C13 C14 C15 -176(2)
Tb1 O2 C15 C17 -166.8(10)
Tb1 O2 C15 C14 15(2)
C13 C14 C15 O2 -3(3)
C13 C14 C15 C17 179.0(17)
O1 C13 C16 F1 -47(4)
C14 C13 C16 F1 127(3)
O1 C13 C16 F3' 95(3)
C14 C13 C16 F3' -90(3)
O1 C13 C16 F2' -20(4)
C14 C13 C16 F2' 154(3)
O1 C13 C16 F1' -147(2)
C14 C13 C16 F1' 27(3)
O1 C13 C16 F3 159(2)
C14 C13 C16 F3 -26(3)
O1 C13 C16 F2 62(2)
C14 C13 C16 F2 -123.6(19)
O2 C15 C17 C19 152.9(19)
C14 C15 C17 C19 -29(2)
O2 C15 C17 C19' -148(2)
C14 C15 C17 C19' 29(3)
O2 C15 C17 C20' -25(2)
C14 C15 C17 C20' 153(2)
O2 C15 C17 C18 28.7(19)
C14 C15 C17 C18 -153.4(19)
O2 C15 C17 C18' 93(2)
C14 C15 C17 C18' -89(2)
O2 C15 C17 C20 -88.5(19)
C14 C15 C17 C20 89(2)
O5 Tb1 O3 C21 -19.1(15)
O1 Tb1 O3 C21 -141.2(13)
O6 Tb1 O3 C21 -61.9(12)
O2 Tb1 O3 C21 176.1(11)
O4 Tb1 O3 C21 25.5(12)
N1 Tb1 O3 C21 132.3(13)
N2 Tb1 O3 C21 84.8(13)
O5 Tb1 O4 C23 127.6(13)
O1 Tb1 O4 C23 -0.2(16)
O3 Tb1 O4 C23 -25.5(12)
O6 Tb1 O4 C23 52.2(12)
O2 Tb1 O4 C23 -175.3(11)
N1 Tb1 O4 C23 -95.4(12)
N2 Tb1 O4 C23 -152.3(13)
Tb1 O3 C21 C22 -22(2)
Tb1 O3 C21 C24 161.4(8)
O3 C21 C22 C23 2(3)
C24 C21 C22 C23 177.4(13)
Tb1 O4 C23 C22 19(2)
Tb1 O4 C23 C25 -166.2(9)
C21 C22 C23 O4 1(2)
C21 C22 C23 C25 -173.6(14)
O3 C21 C24 F6 -57.0(19)
C22 C21 C24 F6 126.5(19)
O3 C21 C24 F6' -23(2)
C22 C21 C24 F6' 161(2)
O3 C21 C24 F5' -144.8(17)
C22 C21 C24 F5' 39(2)
O3 C21 C24 F4' 95.9(17)
C22 C21 C24 F4' -81(2)
O3 C21 C24 F5 -179.4(16)
C22 C21 C24 F5 4(2)
O3 C21 C24 F4 64.6(17)
C22 C21 C24 F4 -111.9(17)
O4 C23 C25 C26 120(2)
C22 C23 C25 C26 -65(2)
O4 C23 C25 C28' -46(4)
C22 C23 C25 C28' 128(4)
O4 C23 C25 C27' 180(3)
C22 C23 C25 C27' -6(3)
O4 C23 C25 C28 -2(3)
C22 C23 C25 C28 173(3)
O4 C23 C25 C26' 62(3)
C22 C23 C25 C26' -124(3)
O4 C23 C25 C27 -117(2)
C22 C23 C25 C27 57(2)
O1 Tb1 O5 C29 73.7(13)
O3 Tb1 O5 C29 -35.1(15)
O6 Tb1 O5 C29 8.1(12)
O2 Tb1 O5 C29 134.9(13)
O4 Tb1 O5 C29 -77.9(13)
N1 Tb1 O5 C29 -171.7(12)
N2 Tb1 O5 C29 -152.8(13)
O5 Tb1 O6 C31 -10.4(13)
O1 Tb1 O6 C31 -135.2(14)
O3 Tb1 O6 C31 143.1(14)
O2 Tb1 O6 C31 -76.9(14)
O4 Tb1 O6 C31 70.2(13)
N1 Tb1 O6 C31 169.3(12)
N2 Tb1 O6 C31 24.6(16)
Tb1 O5 C29 C30 -2(3)
Tb1 O5 C29 C32 172.1(9)
O5 C29 C30 C31 -9(3)
C32 C29 C30 C31 177.0(16)
Tb1 O6 C31 C30 6(2)
Tb1 O6 C31 C33 -173.9(9)
C29 C30 C31 O6 7(3)
C29 C30 C31 C33 -173.7(16)
O5 C29 C32 F7 -68(2)
C30 C29 C32 F7 106.2(18)
O5 C29 C32 F9 54(2)
C30 C29 C32 F9 -131(2)
O5 C29 C32 F9' 84(2)
C30 C29 C32 F9' -101(2)
O5 C29 C32 F8 165.6(17)
C30 C29 C32 F8 -20(2)
O5 C29 C32 F8' -153.8(18)
C30 C29 C32 F8' 21(2)
O5 C29 C32 F7' -31(2)
C30 C29 C32 F7' 143.5(19)
O6 C31 C33 C35 104.2(19)
C30 C31 C33 C35 -75(2)
O6 C31 C33 C36 -19(2)
C30 C31 C33 C36 161.9(18)
O6 C31 C33 C34 -137.0(18)
C30 C31 C33 C34 44(2)
O7 Tb2 N3 C46 -8.9(10)
O11 Tb2 N3 C46 -125.3(10)
O9 Tb2 N3 C46 132.5(10)
O12 Tb2 N3 C46 -90.5(11)
O10 Tb2 N3 C46 73.7(11)
O8 Tb2 N3 C46 28.4(13)
N4 Tb2 N3 C46 -173.4(11)
O7 Tb2 N3 C47 162.0(9)
O11 Tb2 N3 C47 45.6(10)
O9 Tb2 N3 C47 -56.6(9)
O12 Tb2 N3 C47 80.4(8)
O10 Tb2 N3 C47 -115.4(9)
O8 Tb2 N3 C47 -160.7(7)
N4 Tb2 N3 C47 -2.5(8)
O7 Tb2 N4 C37 158.0(9)
O11 Tb2 N4 C37 34.1(10)
O9 Tb2 N4 C37 -45.9(10)
O12 Tb2 N4 C37 106.1(10)
O10 Tb2 N4 C37 -113.6(10)
O8 Tb2 N4 C37 -20.3(13)
N3 Tb2 N4 C37 -177.1(11)
O7 Tb2 N4 C48 -24.0(12)
O11 Tb2 N4 C48 -147.9(9)
O9 Tb2 N4 C48 132.2(9)
O12 Tb2 N4 C48 -75.8(9)
O10 Tb2 N4 C48 64.4(9)
O8 Tb2 N4 C48 157.8(8)
N3 Tb2 N4 C48 0.9(8)
C48 N4 C37 C38 1.8(19)
Tb2 N4 C37 C38 179.9(10)
N4 C37 C38 C39 -1(2)
C37 C38 C39 C40 1(3)
C38 C39 C40 C41 -179.7(15)
C38 C39 C40 C48 -2(2)
C48 C40 C41 C42 2(2)
C39 C40 C41 C42 179.3(16)
C40 C41 C42 C43 1(3)
C41 C42 C43 C44 178.1(16)
C41 C42 C43 C47 -4(2)
C47 C43 C44 C45 -1(2)
C42 C43 C44 C45 177.2(15)
C43 C44 C45 C46 2(3)
C47 N3 C46 C45 4(2)
Tb2 N3 C46 C45 175.6(12)
C44 C45 C46 N3 -4(3)
C46 N3 C47 C43 -3.1(18)
Tb2 N3 C47 C43 -174.7(10)
C46 N3 C47 C48 175.4(11)
Tb2 N3 C47 C48 3.8(13)
C44 C43 C47 N3 1(2)
C42 C43 C47 N3 -176.6(12)
C44 C43 C47 C48 -177.1(12)
C42 C43 C47 C48 5(2)
C37 N4 C48 C40 -3.3(19)
Tb2 N4 C48 C40 178.6(10)
C37 N4 C48 C47 178.7(11)
Tb2 N4 C48 C47 0.6(14)
C41 C40 C48 N4 -178.9(13)
C39 C40 C48 N4 3.2(19)
C41 C40 C48 C47 -0.8(19)
C39 C40 C48 C47 -178.7(11)
N3 C47 C48 N4 -2.8(16)
C43 C47 C48 N4 175.7(12)
N3 C47 C48 C40 178.9(11)
C43 C47 C48 C40 -2.6(17)
O11 Tb2 O7 C49 -84.6(14)
O9 Tb2 O7 C49 18.6(16)
O12 Tb2 O7 C49 -147.5(14)
O10 Tb2 O7 C49 65.3(14)
O8 Tb2 O7 C49 -19.5(13)
N3 Tb2 O7 C49 138.8(14)
N4 Tb2 O7 C49 161.5(13)
O7 Tb2 O8 C51 14.5(13)
O11 Tb2 O8 C51 137.2(14)
O9 Tb2 O8 C51 -141.4(14)
O12 Tb2 O8 C51 79.0(14)
O10 Tb2 O8 C51 -67.5(13)
N3 Tb2 O8 C51 -24.4(16)
N4 Tb2 O8 C51 -166.7(12)
Tb2 O7 C49 C50 19(3)
Tb2 O7 C49 C52 -163.7(11)
O7 C49 C50 C51 0(3)
C52 C49 C50 C51 -178.2(16)
Tb2 O8 C51 C50 -7(2)
Tb2 O8 C51 C53 174.6(9)
C49 C50 C51 O8 -5(2)
C49 C50 C51 C53 173.2(14)
O7 C49 C52 F12' -31(2)
C50 C49 C52 F12' 147.2(18)
O7 C49 C52 F11' -151(2)
C50 C49 C52 F11' 27(2)
O7 C49 C52 F10' 89(2)
C50 C49 C52 F10' -92.6(19)
O7 C49 C52 F10 51(2)
C50 C49 C52 F10 -131.0(17)
O7 C49 C52 F11 -179(2)
C50 C49 C52 F11 -1(3)
O7 C49 C52 F12 -62(2)
C50 C49 C52 F12 116.2(18)
O8 C51 C53 C55 144(2)
C50 C51 C53 C55 -34(2)
O8 C51 C53 C56 -100(2)
C50 C51 C53 C56 82(2)
O8 C51 C53 C54 17(2)
C50 C51 C53 C54 -162(2)
O7 Tb2 O9 C57 23.9(14)
O11 Tb2 O9 C57 140.2(12)
O12 Tb2 O9 C57 -177.4(10)
O10 Tb2 O9 C57 -24.8(11)
O8 Tb2 O9 C57 61.1(12)
N3 Tb2 O9 C57 -83.5(12)
N4 Tb2 O9 C57 -132.9(12)
O7 Tb2 O10 C59 -125.2(14)
O11 Tb2 O10 C59 -2.9(17)
O9 Tb2 O10 C59 25.3(13)
O12 Tb2 O10 C59 176.7(12)
O8 Tb2 O10 C59 -52.4(14)
N3 Tb2 O10 C59 152.2(14)
N4 Tb2 O10 C59 94.2(14)
Tb2 O9 C57 C58 20(2)
Tb2 O9 C57 C60 -158.9(9)
O9 C57 C58 C59 2(3)
C60 C57 C58 C59 -179.2(14)
Tb2 O10 C59 C58 -18(2)
Tb2 O10 C59 C61 161.6(10)
C57 C58 C59 O10 -4(3)
C57 C58 C59 C61 177.2(14)
O9 C57 C60 F15 47(2)
C58 C57 C60 F15 -132.4(18)
O9 C57 C60 F14' -129.4(18)
C58 C57 C60 F14' 51(2)
O9 C57 C60 F13 173.4(14)
C58 C57 C60 F13 -6(2)
O9 C57 C60 F15' -6(2)
C58 C57 C60 F15' 174.7(18)
O9 C57 C60 F14 -76.4(17)
C58 C57 C60 F14 104.4(18)
O9 C57 C60 F13' 113.3(17)
C58 C57 C60 F13' -66(2)
O10 C59 C61 C63' -156(3)
C58 C59 C61 C63' 23(3)
O10 C59 C61 C64' 80(3)
C58 C59 C61 C64' -100(3)
O10 C59 C61 C62' -36(3)
C58 C59 C61 C62' 143(3)
O10 C59 C61 C64 -108(2)
C58 C59 C61 C64 71(3)
O10 C59 C61 C62 10(2)
C58 C59 C61 C62 -170.4(18)
O10 C59 C61 C63 125.7(18)
C58 C59 C61 C63 -55(2)
O7 Tb2 O11 C65 -75.1(15)
O9 Tb2 O11 C65 144.6(15)
O12 Tb2 O11 C65 -7.7(15)
O10 Tb2 O11 C65 172.0(13)
O8 Tb2 O11 C65 -137.3(15)
N3 Tb2 O11 C65 27.4(17)
N4 Tb2 O11 C65 69.8(15)
O7 Tb2 O12 C67 135.9(14)
O11 Tb2 O12 C67 14.0(13)
O9 Tb2 O12 C67 -30.3(16)
O10 Tb2 O12 C67 -165.8(13)
O8 Tb2 O12 C67 75.0(14)
N3 Tb2 O12 C67 -141.3(14)
N4 Tb2 O12 C67 -74.2(14)
Tb2 O11 C65 C66 2(3)
Tb2 O11 C65 C68 -178.8(9)
O11 C65 C66 C67 5(3)
C68 C65 C66 C67 -174.3(15)
Tb2 O12 C67 C66 -14(3)
Tb2 O12 C67 C69 164.4(10)
C65 C66 C67 O12 1(3)
C65 C66 C67 C69 -177.3(17)
O11 C65 C68 F16' -8(3)
C66 C65 C68 F16' 171(3)
O11 C65 C68 F18 173.9(15)
C66 C65 C68 F18 -7(2)
O11 C65 C68 F18' 111(3)
C66 C65 C68 F18' -69(3)
O11 C65 C68 F17 -61.2(17)
C66 C65 C68 F17 118.1(18)
O11 C65 C68 F17' -134(3)
C66 C65 C68 F17' 45(3)
O11 C65 C68 F16 56.9(17)
C66 C65 C68 F16 -123.8(18)
O12 C67 C69 C71 21(2)
C66 C67 C69 C71 -161(2)
O12 C67 C69 C72' -160(3)
C66 C67 C69 C72' 19(4)
O12 C67 C69 C70 -100.0(18)
C66 C67 C69 C70 78(2)
O12 C67 C69 C72 143.0(18)
C66 C67 C69 C72 -39(2)
O12 C67 C69 C70' -33(3)
C66 C67 C69 C70' 145(3)
O12 C67 C69 C71' 79(3)
C66 C67 C69 C71' -103(4)
